data_2219722
loop_
_publ_author_name
'Peng, San-Jun'
'Hou, Hai-Yun'

_publ_section_title
;
 (<i>E</i>)-<i>N</i>'-(2-Hydroxy-4-methoxybenzylidene)isonicotinohydrazide
 monohydrate
;
_journal_coeditor_code SU2062
_journal_issue 10
_journal_name_full 'Acta Crystallographica Section E'
_journal_page_first o1996
_journal_page_last o1997
_journal_paper_doi 10.1107/S1600536808029619
_journal_volume 64
_journal_year 2008
_chemical_formula_iupac 'C14 H13 N3 O3, H2 O'
_chemical_formula_moiety 'C14 H13 N3 O3, H2 O'
_chemical_formula_sum 'C14 H15 N3 O4'
_chemical_formula_weight 289.29
_chemical_name_systematic
;
(E)-N'-(2-Hydroxy-4-methoxybenzylidene)isonicotinohydrazide monohydrate
;
_space_group_IT_number 14
_symmetry_cell_setting monoclinic
_symmetry_space_group_name_Hall '-P 2ybc'
_symmetry_space_group_name_H-M 'P 1 21/c 1'
_atom_sites_solution_hydrogens geom
_atom_sites_solution_primary direct
_atom_sites_solution_secondary difmap
_audit_creation_method SHELXL-97
_cell_angle_alpha 90.00
_cell_angle_beta 96.281(8)
_cell_angle_gamma 90.00
_cell_formula_units_Z 4
_cell_length_a 7.299(4)
_cell_length_b 12.537(6)
_cell_length_c 14.808(7)
_cell_measurement_reflns_used 1237
_cell_measurement_temperature 298(2)
_cell_measurement_theta_max 24.5
_cell_measurement_theta_min 2.4
_cell_volume 1346.9(12)
_computing_cell_refinement 'SAINT (Bruker, 2007)'
_computing_data_collection 'SMART (Bruker, 2007)'
_computing_data_reduction 'SAINT (Bruker, 2007)'
_computing_molecular_graphics 'SHELXTL (Sheldrick, 2008)'
_computing_publication_material 'SHELXTL (Sheldrick, 2008)'
_computing_structure_refinement 'SHELXTL (Sheldrick, 2008)'
_computing_structure_solution 'SHELXTL (Sheldrick, 2008)'
_diffrn_ambient_temperature 298(2)
_diffrn_measured_fraction_theta_full 0.984
_diffrn_measured_fraction_theta_max 0.984
_diffrn_measurement_device_type 'Bruker SMART 1000 CCD area-detector'
_diffrn_measurement_method \w
_diffrn_radiation_monochromator graphite
_diffrn_radiation_source 'fine-focus sealed tube'
_diffrn_radiation_type MoK\a
_diffrn_radiation_wavelength 0.71073
_diffrn_reflns_av_R_equivalents 0.0303
_diffrn_reflns_av_sigmaI/netI 0.0354
_diffrn_reflns_limit_h_max 9
_diffrn_reflns_limit_h_min -9
_diffrn_reflns_limit_k_max 15
_diffrn_reflns_limit_k_min -16
_diffrn_reflns_limit_l_max 19
_diffrn_reflns_limit_l_min -14
_diffrn_reflns_number 7804
_diffrn_reflns_theta_full 27.49
_diffrn_reflns_theta_max 27.49
_diffrn_reflns_theta_min 2.13
_diffrn_standards_decay_% 0
_diffrn_standards_number 0
_exptl_absorpt_coefficient_mu 0.107
_exptl_absorpt_correction_T_max 0.9769
_exptl_absorpt_correction_T_min 0.9759
_exptl_absorpt_correction_type multi-scan
_exptl_absorpt_process_details '(SADABS; Bruker, 2001)'
_exptl_crystal_colour colorless
_exptl_crystal_density_diffrn 1.427
_exptl_crystal_density_method 'not measured'
_exptl_crystal_description block
_exptl_crystal_F_000 608
_exptl_crystal_size_max 0.23
_exptl_crystal_size_mid 0.23
_exptl_crystal_size_min 0.22
_refine_diff_density_max 0.177
_refine_diff_density_min -0.250
_refine_ls_extinction_method none
_refine_ls_goodness_of_fit_ref 1.029
_refine_ls_hydrogen_treatment mixed
_refine_ls_matrix_type full
_refine_ls_number_parameters 201
_refine_ls_number_reflns 3041
_refine_ls_number_restraints 4
_refine_ls_restrained_S_all 1.029
_refine_ls_R_factor_all 0.0697
_refine_ls_R_factor_gt 0.0455
_refine_ls_shift/su_max_lt 0.001
_refine_ls_shift/su_mean 0.000
_refine_ls_structure_factor_coef Fsqd
_refine_ls_weighting_details 'calc w=1/[\s^2^(Fo^2^)+(0.0459P)^2^+0.2867P] where P=(Fo^2^+2Fc^2^)/3'
_refine_ls_weighting_scheme calc
_refine_ls_wR_factor_gt 0.0996
_refine_ls_wR_factor_ref 0.1124
_reflns_number_gt 2129
_reflns_number_total 3041
_reflns_threshold_expression I>2\s(I)
_cod_data_source_file su2062.cif
_cod_data_source_block I
_cod_original_cell_volume 1346.9(11)
_cod_original_sg_symbol_H-M 'P 21/c'
_cod_database_code 2219722
_cod_database_fobs_code 2219722

loop_
_symmetry_equiv_pos_as_xyz
'x, y, z'
'-x, y+1/2, -z+1/2'
'-x, -y, -z'
'x, -y-1/2, z-1/2'

loop_
_atom_site_type_symbol
_atom_site_label
_atom_site_fract_x
_atom_site_fract_y
_atom_site_fract_z
_atom_site_U_iso_or_equiv
_atom_site_adp_type
_atom_site_calc_flag
_atom_site_refinement_flags
_atom_site_occupancy
O O1 0.1869(2) 0.17985(9) 1.00835(8) 0.0519(4) Uani d . 1
H H1 0.2127 0.1524 0.9611 0.078 Uiso calc R 1
O O2 0.3338(2) 0.13791(9) 0.75220(8) 0.0490(4) Uani d . 1
O O3 0.07206(17) 0.08252(9) 1.30718(7) 0.0407(3) Uani d . 1
O O4 0.3910(2) 0.75061(10) 0.34205(9) 0.0532(4) Uani d D 1
N N1 0.29393(19) 0.02521(11) 0.90464(9) 0.0348(3) Uani d . 1
N N2 0.3324(2) -0.02124(11) 0.82441(9) 0.0339(3) Uani d D 1
N N3 0.3613(2) -0.13153(13) 0.50292(10) 0.0496(4) Uani d . 1
C C1 0.2257(2) -0.00223(12) 1.05635(10) 0.0307(4) Uani d . 1
C C2 0.1816(2) 0.10410(13) 1.07253(10) 0.0324(4) Uani d . 1
C C3 0.1288(2) 0.13524(13) 1.15565(10) 0.0342(4) Uani d . 1
H H3 0.0991 0.2061 1.1657 0.041 Uiso calc R 1
C C4 0.1205(2) 0.06050(13) 1.22317(10) 0.0312(4) Uani d . 1
C C5 0.1644(2) -0.04517(13) 1.20894(11) 0.0370(4) Uani d . 1
H H5 0.1592 -0.0953 1.2549 0.044 Uiso calc R 1
C C6 0.2154(2) -0.07474(13) 1.12659(11) 0.0382(4) Uani d . 1
H H6 0.2442 -0.1458 1.1172 0.046 Uiso calc R 1
C C7 0.2761(2) -0.03892(14) 0.97002(11) 0.0355(4) Uani d . 1
H H7 0.2962 -0.1114 0.9618 0.043 Uiso calc R 1
C C8 0.3435(2) 0.04041(13) 0.75139(10) 0.0335(4) Uani d . 1
C C9 0.3600(2) -0.01964(12) 0.66533(10) 0.0317(4) Uani d . 1
C C10 0.2673(3) 0.01868(15) 0.58540(11) 0.0417(4) Uani d . 1
H H10 0.2037 0.0830 0.5847 0.050 Uiso calc R 1
C C11 0.2709(3) -0.03991(16) 0.50692(12) 0.0501(5) Uani d . 1
H H11 0.2064 -0.0139 0.4538 0.060 Uiso calc R 1
C C12 0.4556(3) -0.16551(15) 0.57962(12) 0.0442(5) Uani d . 1
H H12 0.5238 -0.2280 0.5776 0.053 Uiso calc R 1
C C13 0.4581(2) -0.11375(13) 0.66161(11) 0.0358(4) Uani d . 1
H H13 0.5244 -0.1414 0.7136 0.043 Uiso calc R 1
C C14 0.0200(3) 0.18921(14) 1.32548(12) 0.0460(5) Uani d . 1
H H14A 0.1199 0.2366 1.3168 0.069 Uiso calc R 1
H H14B -0.0087 0.1943 1.3871 0.069 Uiso calc R 1
H H14C -0.0864 0.2086 1.2849 0.069 Uiso calc R 1
H H2 0.342(3) -0.0930(8) 0.8225(16) 0.080 Uiso d D 1
H H4A 0.380(3) 0.7860(16) 0.3910(10) 0.080 Uiso d D 1
H H4B 0.476(2) 0.7815(17) 0.3165(13) 0.080 Uiso d D 1

loop_
_atom_site_aniso_label
_atom_site_aniso_U_11
_atom_site_aniso_U_22
_atom_site_aniso_U_33
_atom_site_aniso_U_12
_atom_site_aniso_U_13
_atom_site_aniso_U_23
O1 0.0907(11) 0.0363(7) 0.0306(7) -0.0014(7) 0.0150(7) 0.0072(5)
O2 0.0739(10) 0.0350(7) 0.0413(7) 0.0045(6) 0.0206(6) 0.0002(5)
O3 0.0562(8) 0.0416(7) 0.0263(6) 0.0017(6) 0.0139(5) -0.0029(5)
O4 0.0814(11) 0.0405(8) 0.0406(8) -0.0106(7) 0.0193(7) -0.0080(6)
N1 0.0376(8) 0.0437(8) 0.0241(7) -0.0035(6) 0.0080(6) -0.0041(6)
N2 0.0423(8) 0.0373(8) 0.0234(7) -0.0013(6) 0.0093(6) -0.0038(6)
N3 0.0564(11) 0.0604(11) 0.0340(9) -0.0128(8) 0.0148(7) -0.0113(7)
C1 0.0321(9) 0.0351(9) 0.0252(8) -0.0028(7) 0.0045(6) -0.0011(7)
C2 0.0401(10) 0.0319(8) 0.0248(8) -0.0056(7) 0.0022(7) 0.0034(6)
C3 0.0454(10) 0.0276(8) 0.0297(9) -0.0012(7) 0.0050(7) -0.0028(7)
C4 0.0326(9) 0.0382(9) 0.0231(8) -0.0031(7) 0.0048(6) -0.0021(7)
C5 0.0497(11) 0.0346(9) 0.0279(9) 0.0011(8) 0.0095(7) 0.0067(7)
C6 0.0505(11) 0.0308(9) 0.0345(9) 0.0045(8) 0.0105(8) 0.0007(7)
C7 0.0401(10) 0.0380(9) 0.0289(9) -0.0008(7) 0.0066(7) -0.0029(7)
C8 0.0366(9) 0.0356(9) 0.0293(9) 0.0004(7) 0.0087(7) 0.0002(7)
C9 0.0349(9) 0.0354(9) 0.0262(8) -0.0042(7) 0.0094(6) 0.0010(7)
C10 0.0488(11) 0.0458(10) 0.0313(9) 0.0046(8) 0.0081(8) 0.0052(8)
C11 0.0562(13) 0.0653(13) 0.0286(10) -0.0055(10) 0.0042(8) 0.0029(9)
C12 0.0471(11) 0.0433(10) 0.0447(11) -0.0026(8) 0.0166(9) -0.0090(8)
C13 0.0364(10) 0.0408(9) 0.0312(9) -0.0027(7) 0.0082(7) 0.0002(7)
C14 0.0585(12) 0.0435(10) 0.0387(10) -0.0069(9) 0.0171(8) -0.0122(8)

loop_
_atom_type_symbol
_atom_type_description
_atom_type_scat_dispersion_real
_atom_type_scat_dispersion_imag
_atom_type_scat_source
C C 0.0033 0.0016 'International Tables Vol C Tables 4.2.6.8 and 6.1.1.4'
H H 0.0000 0.0000 'International Tables Vol C Tables 4.2.6.8 and 6.1.1.4'
N N 0.0061 0.0033 'International Tables Vol C Tables 4.2.6.8 and 6.1.1.4'
O O 0.0106 0.0060 'International Tables Vol C Tables 4.2.6.8 and 6.1.1.4'

loop_
_geom_angle_atom_site_label_1
_geom_angle_atom_site_label_2
_geom_angle_atom_site_label_3
_geom_angle
C2 O1 H1 109.5
C4 O3 C14 117.81(13)
H4A O4 H4B 106.4(17)
C7 N1 N2 115.77(14)
C8 N2 N1 119.21(14)
C8 N2 H2 122.6(15)
N1 N2 H2 118.1(15)
C11 N3 C12 116.82(15)
C6 C1 C2 117.59(14)
C6 C1 C7 119.62(15)
C2 C1 C7 122.77(14)
O1 C2 C3 117.41(15)
O1 C2 C1 121.76(14)
C3 C2 C1 120.83(14)
C4 C3 C2 119.47(15)
C4 C3 H3 120.3
C2 C3 H3 120.3
O3 C4 C3 124.30(15)
O3 C4 C5 114.93(14)
C3 C4 C5 120.77(15)
C6 C5 C4 119.09(15)
C6 C5 H5 120.5
C4 C5 H5 120.5
C5 C6 C1 122.25(16)
C5 C6 H6 118.9
C1 C6 H6 118.9
N1 C7 C1 121.88(15)
N1 C7 H7 119.1
C1 C7 H7 119.1
O2 C8 N2 124.03(15)
O2 C8 C9 121.38(14)
N2 C8 C9 114.52(14)
C10 C9 C13 117.94(15)
C10 C9 C8 118.47(15)
C13 C9 C8 123.55(15)
C11 C10 C9 118.96(17)
C11 C10 H10 120.5
C9 C10 H10 120.5
N3 C11 C10 123.61(17)
N3 C11 H11 118.2
C10 C11 H11 118.2
N3 C12 C13 123.90(18)
N3 C12 H12 118.1
C13 C12 H12 118.1
C12 C13 C9 118.71(16)
C12 C13 H13 120.6
C9 C13 H13 120.6
O3 C14 H14A 109.5
O3 C14 H14B 109.5
H14A C14 H14B 109.5
O3 C14 H14C 109.5
H14A C14 H14C 109.5
H14B C14 H14C 109.5

loop_
_geom_bond_atom_site_label_1
_geom_bond_atom_site_label_2
_geom_bond_distance
O1 C2 1.3471(19)
O1 H1 0.8200
O2 C8 1.224(2)
O3 C4 1.3583(19)
O3 C14 1.425(2)
O4 H4A 0.861(9)
O4 H4B 0.853(9)
N1 C7 1.276(2)
N1 N2 1.3791(19)
N2 C8 1.339(2)
N2 H2 0.903(9)
N3 C11 1.329(3)
N3 C12 1.332(2)
C1 C6 1.390(2)
C1 C2 1.398(2)
C1 C7 1.444(2)
C2 C3 1.386(2)
C3 C4 1.376(2)
C3 H3 0.9300
C4 C5 1.385(2)
C5 C6 1.365(2)
C5 H5 0.9300
C6 H6 0.9300
C7 H7 0.9300
C8 C9 1.496(2)
C9 C10 1.383(2)
C9 C13 1.384(2)
C10 C11 1.377(2)
C10 H10 0.9300
C11 H11 0.9300
C12 C13 1.375(2)
C12 H12 0.9300
C13 H13 0.9300
C14 H14A 0.9600
C14 H14B 0.9600
C14 H14C 0.9600

loop_
_geom_hbond_atom_site_label_D
_geom_hbond_atom_site_label_H
_geom_hbond_atom_site_label_A
_geom_hbond_site_symmetry_A
_geom_hbond_distance_DH
_geom_hbond_distance_HA
_geom_hbond_distance_DA
_geom_hbond_angle_DHA
O1 H1 N1 . 0.82 1.92 2.644(2) 146.0
O4 H4B O2 3_666 0.853(9) 2.072(10) 2.924(2) 176(2)
O4 H4A N3 1_565 0.861(9) 1.971(10) 2.832(2) 178(2)
N2 H2 O4 4_566 0.903(9) 2.024(11) 2.915(2) 169(2)

loop_
_cod_related_entry_id
_cod_related_entry_database
_cod_related_entry_code
1 ChemSpider 30655631
